data_2222725
loop_
_publ_author_name
'Ma, Xiang-Jun'
'Fang, Zheng'
'Ren, Li-Li'
'Wei, Ping'

_publ_section_title
;
 5-Amino-2-methylbenzenesulfonamide
;
_journal_coeditor_code HK2722
_journal_issue 8
_journal_name_full 'Acta Crystallographica Section E'
_journal_page_first o1815
_journal_paper_doi 10.1107/S1600536809026142
_journal_volume 65
_journal_year 2009
_chemical_formula_iupac 'C7 H10 N2 O2 S'
_chemical_formula_moiety 'C7 H10 N2 O2 S'
_chemical_formula_sum 'C7 H10 N2 O2 S'
_chemical_formula_weight 186.23
_chemical_name_systematic
;
5-Amino-2-methylbenzenesulfonamide
;
_space_group_IT_number 45
_symmetry_cell_setting orthorhombic
_symmetry_space_group_name_Hall 'I 2 -2c'
_symmetry_space_group_name_H-M 'I b a 2'
_atom_sites_solution_hydrogens geom
_atom_sites_solution_primary direct
_atom_sites_solution_secondary difmap
_audit_creation_method SHELXL-97
_cell_angle_alpha 90.00
_cell_angle_beta 90.00
_cell_angle_gamma 90.00
_cell_formula_units_Z 8
_cell_length_a 10.679(2)
_cell_length_b 22.431(5)
_cell_length_c 7.1980(14)
_cell_measurement_reflns_used 25
_cell_measurement_temperature 294(2)
_cell_measurement_theta_max 14
_cell_measurement_theta_min 10
_cell_volume 1724.2(6)
_computing_cell_refinement 'CAD-4 Software (Enraf--Nonius, 1989)'
_computing_data_collection 'CAD-4 Software (Enraf--Nonius, 1989)'
_computing_data_reduction 'XCAD4 (Harms & Wocadlo, 1995)'
_computing_molecular_graphics 'ORTEP-3 for Windows (Farrugia, 1997) and PLATON (Spek, 2009)'
_computing_publication_material 'SHELXL97 (Sheldrick, 2008)'
_computing_structure_refinement 'SHELXL97 (Sheldrick, 2008)'
_computing_structure_solution 'SHELXS97 (Sheldrick, 2008)'
_diffrn_ambient_temperature 294(2)
_diffrn_measured_fraction_theta_full 1.000
_diffrn_measured_fraction_theta_max 1.000
_diffrn_measurement_device_type 'Enraf--Nonius CAD-4'
_diffrn_measurement_method \w/2\q
_diffrn_radiation_monochromator graphite
_diffrn_radiation_source 'fine-focus sealed tube'
_diffrn_radiation_type MoK\a
_diffrn_radiation_wavelength 0.71073
_diffrn_reflns_av_R_equivalents 0.0437
_diffrn_reflns_av_sigmaI/netI 0.0234
_diffrn_reflns_limit_h_max 0
_diffrn_reflns_limit_h_min -12
_diffrn_reflns_limit_k_max 8
_diffrn_reflns_limit_k_min -26
_diffrn_reflns_limit_l_max 8
_diffrn_reflns_limit_l_min -8
_diffrn_reflns_number 1587
_diffrn_reflns_theta_full 25.27
_diffrn_reflns_theta_max 25.27
_diffrn_reflns_theta_min 1.82
_diffrn_standards_decay_% 1
_diffrn_standards_interval_time 120
_diffrn_standards_number 3
_exptl_absorpt_coefficient_mu 0.335
_exptl_absorpt_correction_T_max 0.9672
_exptl_absorpt_correction_T_min 0.9061
_exptl_absorpt_correction_type psi-scan
_exptl_absorpt_process_details '(North <i>et al.</i>,  1968)'
_exptl_crystal_colour colorless
_exptl_crystal_density_diffrn 1.435
_exptl_crystal_density_method 'not measured'
_exptl_crystal_description block
_exptl_crystal_F_000 784
_exptl_crystal_size_max 0.30
_exptl_crystal_size_mid 0.20
_exptl_crystal_size_min 0.10
_refine_diff_density_max 0.285
_refine_diff_density_min -0.352
_refine_ls_abs_structure_details 'Flack (1983), 576 Friedel pairs'
_refine_ls_abs_structure_Flack 0.04(14)
_refine_ls_extinction_coef 0.019(2)
_refine_ls_extinction_expression Fc^*^=kFc[1+0.001xFc^2^\l^3^/sin(2\q)]^-1/4^
_refine_ls_extinction_method 'SHELXL97 (Sheldrick, 2008)'
_refine_ls_goodness_of_fit_ref 1.004
_refine_ls_hydrogen_treatment constr
_refine_ls_matrix_type full
_refine_ls_number_parameters 111
_refine_ls_number_reflns 1432
_refine_ls_number_restraints 1
_refine_ls_restrained_S_all 1.004
_refine_ls_R_factor_all 0.0424
_refine_ls_R_factor_gt 0.0402
_refine_ls_shift/su_max 0.000
_refine_ls_shift/su_mean 0.000
_refine_ls_structure_factor_coef Fsqd
_refine_ls_weighting_details 'calc w=1/[\s^2^(Fo^2^)+(0.1P)^2^+0.35P] where P=(Fo^2^+2Fc^2^)/3'
_refine_ls_weighting_scheme calc
_refine_ls_wR_factor_gt 0.1164
_refine_ls_wR_factor_ref 0.1199
_reflns_number_gt 1369
_reflns_number_total 1432
_reflns_threshold_expression I>2\s(I)
_cod_data_source_file hk2722.cif
_cod_data_source_block I
_cod_database_code 2222725
_cod_database_fobs_code 2222725

loop_
_symmetry_equiv_pos_as_xyz
'x, y, z'
'-x, -y, z'
-x,y,1/2+z
x,-y,1/2+z
1/2+x,1/2+y,1/2+z
1/2-x,1/2-y,1/2+z
1/2-x,1/2+y,z
1/2+x,1/2-y,z

loop_
_atom_site_type_symbol
_atom_site_label
_atom_site_fract_x
_atom_site_fract_y
_atom_site_fract_z
_atom_site_U_iso_or_equiv
_atom_site_adp_type
_atom_site_calc_flag
_atom_site_refinement_flags
_atom_site_occupancy
_atom_site_disorder_assembly
_atom_site_disorder_group
S S 0.16988(6) 0.09021(3) 0.64671(14) 0.0332(3) Uani d . 1 . .
O O1 0.06327(19) 0.12096(9) 0.5690(4) 0.0469(6) Uani d . 1 . .
N N1 0.1216(3) 0.05631(12) 0.8282(5) 0.0495(8) Uani d . 1 . .
H H1B 0.1362 0.0189 0.8419 0.059 Uiso calc R 1 . .
H H1C 0.0810 0.0755 0.9123 0.059 Uiso calc R 1 . .
C C1 0.4280(3) 0.06855(16) 0.8644(6) 0.0527(9) Uani d . 1 . .
H H1D 0.5127 0.0686 0.9089 0.079 Uiso calc R 1 . .
H H1E 0.4210 0.0420 0.7604 0.079 Uiso calc R 1 . .
H H1F 0.3730 0.0555 0.9618 0.079 Uiso calc R 1 . .
O O2 0.2333(2) 0.04672(10) 0.5348(4) 0.0511(7) Uani d . 1 . .
N N2 0.3024(3) 0.30886(10) 0.6676(5) 0.0489(8) Uani d . 1 . .
H H2B 0.2329 0.3169 0.6125 0.059 Uiso calc R 1 . .
H H2C 0.3532 0.3372 0.6962 0.059 Uiso calc R 1 . .
C C2 0.3922(2) 0.13040(13) 0.8053(4) 0.0316(6) Uani d . 1 . .
C C3 0.2794(2) 0.14549(11) 0.7132(4) 0.0272(6) Uani d . 1 . .
C C4 0.2507(2) 0.20373(11) 0.6649(5) 0.0287(6) Uani d . 1 . .
H H4A 0.1767 0.2118 0.6017 0.034 Uiso calc R 1 . .
C C5 0.3323(3) 0.25064(13) 0.7103(5) 0.0318(7) Uani d . 1 . .
C C6 0.4439(3) 0.23609(14) 0.8042(5) 0.0357(7) Uani d . 1 . .
H H6A 0.4997 0.2662 0.8367 0.043 Uiso calc R 1 . .
C C7 0.4711(3) 0.17810(14) 0.8483(4) 0.0363(7) Uani d . 1 . .
H H7A 0.5458 0.1701 0.9098 0.044 Uiso calc R 1 . .

loop_
_atom_site_aniso_label
_atom_site_aniso_U_11
_atom_site_aniso_U_22
_atom_site_aniso_U_33
_atom_site_aniso_U_12
_atom_site_aniso_U_13
_atom_site_aniso_U_23
S 0.0294(4) 0.0314(4) 0.0390(5) -0.0021(2) -0.0014(3) -0.0050(3)
O1 0.0350(11) 0.0441(12) 0.0615(15) -0.0049(10) -0.0151(11) 0.0014(11)
N1 0.0459(16) 0.0367(14) 0.066(2) 0.0010(12) 0.0155(16) 0.0131(13)
C1 0.0487(19) 0.0423(17) 0.067(2) 0.0114(15) -0.016(2) 0.0051(18)
O2 0.0447(14) 0.0482(13) 0.0603(17) -0.0016(10) 0.0036(12) -0.0242(12)
N2 0.0561(15) 0.0312(12) 0.059(2) -0.0070(11) -0.0146(18) 0.0069(14)
C2 0.0283(14) 0.0348(15) 0.0317(15) 0.0046(11) 0.0002(12) -0.0003(11)
C3 0.0236(12) 0.0307(13) 0.0273(13) 0.0010(10) 0.0024(11) -0.0021(11)
C4 0.0249(12) 0.0330(13) 0.0281(15) -0.0009(10) -0.0035(12) 0.0019(11)
C5 0.0374(14) 0.0322(14) 0.0258(14) 0.0000(10) 0.0029(12) 0.0010(11)
C6 0.0309(13) 0.0422(16) 0.0339(15) -0.0101(12) -0.0014(13) -0.0054(13)
C7 0.0248(14) 0.0503(17) 0.0338(16) 0.0022(11) -0.0052(12) -0.0034(11)

loop_
_atom_type_symbol
_atom_type_description
_atom_type_scat_dispersion_real
_atom_type_scat_dispersion_imag
_atom_type_scat_source
C C 0.0033 0.0016 'International Tables Vol C Tables 4.2.6.8 and 6.1.1.4'
H H 0.0000 0.0000 'International Tables Vol C Tables 4.2.6.8 and 6.1.1.4'
N N 0.0061 0.0033 'International Tables Vol C Tables 4.2.6.8 and 6.1.1.4'
O O 0.0106 0.0060 'International Tables Vol C Tables 4.2.6.8 and 6.1.1.4'
S S 0.1246 0.1234 'International Tables Vol C Tables 4.2.6.8 and 6.1.1.4'

loop_
_geom_angle_atom_site_label_1
_geom_angle_atom_site_label_2
_geom_angle_atom_site_label_3
_geom_angle_site_symmetry_1
_geom_angle_site_symmetry_3
_geom_angle
_geom_angle_publ_flag
O2 S O1 . . 118.64(18) ?
O2 S N1 . . 106.75(16) ?
O1 S N1 . . 106.85(15) ?
O2 S C3 . . 108.43(14) ?
O1 S C3 . . 106.92(12) ?
N1 S C3 . . 108.98(17) ?
S N1 H1B . . 120.0 ?
S N1 H1C . . 120.0 ?
H1B N1 H1C . . 120.0 ?
C2 C1 H1D . . 109.5 ?
C2 C1 H1E . . 109.5 ?
H1D C1 H1E . . 109.5 ?
C2 C1 H1F . . 109.5 ?
H1D C1 H1F . . 109.5 ?
H1E C1 H1F . . 109.5 ?
C5 N2 H2B . . 120.0 ?
C5 N2 H2C . . 120.0 ?
H2B N2 H2C . . 120.0 ?
C7 C2 C3 . . 115.7(3) ?
C7 C2 C1 . . 119.5(3) ?
C3 C2 C1 . . 124.8(3) ?
C4 C3 C2 . . 122.1(2) ?
C4 C3 S . . 116.5(2) ?
C2 C3 S . . 121.4(2) ?
C3 C4 C5 . . 120.7(3) ?
C3 C4 H4A . . 119.7 ?
C5 C4 H4A . . 119.7 ?
N2 C5 C4 . . 120.9(3) ?
N2 C5 C6 . . 121.5(3) ?
C4 C5 C6 . . 117.6(3) ?
C7 C6 C5 . . 120.7(3) ?
C7 C6 H6A . . 119.7 ?
C5 C6 H6A . . 119.7 ?
C6 C7 C2 . . 123.3(3) ?
C6 C7 H7A . . 118.4 ?
C2 C7 H7A . . 118.4 ?

loop_
_geom_bond_atom_site_label_1
_geom_bond_atom_site_label_2
_geom_bond_site_symmetry_2
_geom_bond_distance
_geom_bond_publ_flag
S O2 . 1.435(2) ?
S O1 . 1.444(2) ?
S N1 . 1.597(3) ?
S C3 . 1.770(3) ?
N1 H1B . 0.8600 ?
N1 H1C . 0.8600 ?
C1 C2 . 1.501(4) ?
C1 H1D . 0.9600 ?
C1 H1E . 0.9600 ?
C1 H1F . 0.9600 ?
N2 C5 . 1.379(4) ?
N2 H2B . 0.8600 ?
N2 H2C . 0.8600 ?
C2 C7 . 1.397(4) ?
C2 C3 . 1.416(4) ?
C3 C4 . 1.386(4) ?
C4 C5 . 1.405(4) ?
C4 H4A . 0.9300 ?
C5 C6 . 1.408(4) ?
C6 C7 . 1.370(5) ?
C6 H6A . 0.9300 ?
C7 H7A . 0.9300 ?

loop_
_geom_hbond_atom_site_label_D
_geom_hbond_atom_site_label_H
_geom_hbond_atom_site_label_A
_geom_hbond_site_symmetry_A
_geom_hbond_distance_DH
_geom_hbond_distance_HA
_geom_hbond_distance_DA
_geom_hbond_angle_DHA
N1 H1B O2 4_555 0.86 2.27 2.996(4) 142
N1 H1C O1 3_555 0.86 2.16 3.001(4) 164
N2 H2C O1 8_555 0.86 2.60 3.278(4) 137

loop_
_geom_torsion_atom_site_label_1
_geom_torsion_atom_site_label_2
_geom_torsion_atom_site_label_3
_geom_torsion_atom_site_label_4
_geom_torsion_site_symmetry_1
_geom_torsion_site_symmetry_2
_geom_torsion_site_symmetry_3
_geom_torsion_site_symmetry_4
_geom_torsion
_geom_torsion_publ_flag
C7 C2 C3 C4 . . . . 1.5(5) ?
C1 C2 C3 C4 . . . . 178.9(3) ?
C7 C2 C3 S . . . . 179.3(2) ?
C1 C2 C3 S . . . . -3.3(5) ?
O2 S C3 C4 . . . . 123.0(3) ?
O1 S C3 C4 . . . . -6.0(3) ?
N1 S C3 C4 . . . . -121.1(3) ?
O2 S C3 C2 . . . . -54.9(3) ?
O1 S C3 C2 . . . . 176.1(3) ?
N1 S C3 C2 . . . . 61.0(3) ?
C2 C3 C4 C5 . . . . -1.6(5) ?
S C3 C4 C5 . . . . -179.5(2) ?
C3 C4 C5 N2 . . . . -177.9(3) ?
C3 C4 C5 C6 . . . . 0.7(5) ?
N2 C5 C6 C7 . . . . 178.9(3) ?
C4 C5 C6 C7 . . . . 0.3(5) ?
C5 C6 C7 C2 . . . . -0.3(5) ?
C3 C2 C7 C6 . . . . -0.6(5) ?
C1 C2 C7 C6 . . . . -178.1(3) ?

loop_
_cod_related_entry_id
_cod_related_entry_database
_cod_related_entry_code
1 ChemSpider 205478
